data_7706072
loop_
_publ_author_name
'Yin, Kuan'
'Hua, Linyan'
'Qu, Liye'
'Yao, Quanyou'
'Wang, Yaorong'
'Yuan, Dan'
'You, Hongpeng'
'Yao, Yingming'

_publ_section_title
;
 Heterobimetallic rare earth metal-zinc catalysts for reactions of
 epoxides and CO<sub>2</sub> under ambient conditions.
;
_journal_issue 4
_journal_name_full 'Dalton transactions (Cambridge, England : 2003)'
_journal_page_first 1453
_journal_page_last 1464
_journal_paper_doi 10.1039/d0dt03772a
_journal_volume 50
_journal_year 2021
_chemical_formula_moiety 'C90 H134 N2 O12 Y2 Zn, 4[C4H8O]'
_chemical_formula_sum 'C106 H166 N2 O16 Y2 Zn'
_chemical_formula_weight 1967.59
_space_group_crystal_system triclinic
_space_group_IT_number 2
_space_group_name_Hall '-P 1'
_space_group_name_H-M_alt 'P -1'
_atom_sites_solution_hydrogens geom
_atom_sites_solution_primary dual
_audit_creation_date 2020-12-09
_audit_creation_method
;
Olex2 1.2
(compiled 2018.05.29 svn.r3508 for OlexSys, GUI svn.r5506)
;
_audit_update_record
;
2020-12-09 deposited with the CCDC.	2020-12-15 downloaded from the CCDC.
;
_cell_angle_alpha 96.829(4)
_cell_angle_beta 97.583(4)
_cell_angle_gamma 111.939(4)
_cell_formula_units_Z 2
_cell_length_a 15.3715(19)
_cell_length_b 18.856(2)
_cell_length_c 19.968(3)
_cell_measurement_reflns_used 9951
_cell_measurement_temperature 120(2)
_cell_measurement_theta_max 27.44
_cell_measurement_theta_min 2.21
_cell_volume 5231.7(12)
_computing_cell_refinement 'SAINT v8.37A (Bruker, 2015)'
_computing_data_reduction 'SAINT v8.37A (Bruker, 2015)'
_computing_molecular_graphics 'Olex2 (Dolomanov et al., 2009)'
_computing_publication_material 'Olex2 (Dolomanov et al., 2009)'
_computing_structure_refinement 'ShelXL (Sheldrick, 2015)'
_computing_structure_solution 'ShelXT (Sheldrick, 2015)'
_diffrn_ambient_temperature 119.99
_diffrn_measured_fraction_theta_full 0.998
_diffrn_measured_fraction_theta_max 0.998
_diffrn_measurement_device_type 'Bruker APEX-II CCD'
_diffrn_measurement_method '\f and \w scans'
_diffrn_radiation_type MoK\a
_diffrn_radiation_wavelength 0.71073
_diffrn_reflns_av_R_equivalents 0.1265
_diffrn_reflns_av_unetI/netI 0.0761
_diffrn_reflns_Laue_measured_fraction_full 0.998
_diffrn_reflns_Laue_measured_fraction_max 0.998
_diffrn_reflns_limit_h_max 19
_diffrn_reflns_limit_h_min -19
_diffrn_reflns_limit_k_max 23
_diffrn_reflns_limit_k_min -23
_diffrn_reflns_limit_l_max 24
_diffrn_reflns_limit_l_min -24
_diffrn_reflns_number 184194
_diffrn_reflns_point_group_measured_fraction_full 0.998
_diffrn_reflns_point_group_measured_fraction_max 0.998
_diffrn_reflns_theta_full 25.242
_diffrn_reflns_theta_max 26.372
_diffrn_reflns_theta_min 2.208
_diffrn_standards_number 0
_exptl_absorpt_coefficient_mu 1.389
_exptl_absorpt_correction_type multi-scan
_exptl_crystal_colour 'clear light colourless'
_exptl_crystal_colour_lustre clear
_exptl_crystal_colour_modifier light
_exptl_crystal_colour_primary colourless
_exptl_crystal_density_diffrn 1.249
_exptl_crystal_description block
_exptl_crystal_F_000 2104
_exptl_crystal_size_max 0.3
_exptl_crystal_size_mid 0.2
_exptl_crystal_size_min 0.2
_exptl_transmission_factor_max 0.7496
_exptl_transmission_factor_min 0.6055
_refine_diff_density_max 0.518
_refine_diff_density_min -0.643
_refine_diff_density_rms 0.075
_refine_ls_extinction_method none
_refine_ls_goodness_of_fit_ref 1.036
_refine_ls_hydrogen_treatment constr
_refine_ls_matrix_type full
_refine_ls_number_parameters 1028
_refine_ls_number_reflns 21369
_refine_ls_number_restraints 134
_refine_ls_restrained_S_all 1.051
_refine_ls_R_factor_all 0.0892
_refine_ls_R_factor_gt 0.0514
_refine_ls_shift/su_max 0.001
_refine_ls_shift/su_mean 0.000
_refine_ls_structure_factor_coef Fsqd
_refine_ls_weighting_details 'w=1/[\s^2^(Fo^2^)+(0.0695P)^2^+0.9569P] where P=(Fo^2^+2Fc^2^)/3'
_refine_ls_weighting_scheme calc
_refine_ls_wR_factor_gt 0.1237
_refine_ls_wR_factor_ref 0.1386
_reflns_Friedel_coverage 0.000
_reflns_number_gt 14085
_reflns_number_total 21369
_reflns_threshold_expression 'I > 2\s(I)'
_cod_data_source_file d0dt03772a2.cif
_cod_data_source_block mo_b180103c2_0m
_cod_depositor_comments 'Adding full bibliography for 7706065--7706075.cif.'
_cod_original_cell_volume 5231.6(12)
_cod_database_code 7706072
_shelx_shelxl_version_number 2016/4
_shelx_space_group_comment
;
The symmetry employed for this shelxl refinement is uniquely defined
by the following loop, which should always be used as a source of
symmetry information in preference to the above space-group names.
They are only intended as comments.
;
_shelx_estimated_absorpt_t_max 0.769
_shelx_estimated_absorpt_t_min 0.681
_olex2_refinement_description
;
1. Fixed Uiso
 At 1.2 times of:
  All C(H) groups, All C(H,H) groups, All C(H,H,H,H) groups
 At 1.5 times of:
  All C(H,H,H) groups
2. Restrained distances
 C87-C1D
 1.4 with sigma of 0.02
 C87-C89
 1.35 with sigma of 0.02
3. Uiso/Uaniso restraints and constraints
C51 \\sim C52 \\sim C53 \\sim C54 \\sim C80 \\sim C81 \\sim C87 \\sim C88 \\sim
C89 \\sim C1B \\sim C1C \\sim C1D: within 3.8A with sigma of 0.01 and sigma for
terminal atoms of 0.02
4. Others
 Sof(C1B)=Sof(C1C)=Sof(H1BA)=Sof(H1BB)=Sof(H1BC)=Sof(C1D)=Sof(H1CA)=Sof(H1CB)=
 Sof(H1CC)=1-FVAR(1)
 Sof(C88)=Sof(H88A)=Sof(H88B)=Sof(H88C)=Sof(C89)=Sof(H89A)=Sof(H89B)=Sof(H89C)=
 Sof(C90)=Sof(H90A)=Sof(H90B)=Sof(H90C)=FVAR(1)
 Sof(H79C)=Sof(H79D)=Sof(C1A)=Sof(H80C)=Sof(H80D)=Sof(H81C)=Sof(H81D)=1-FVAR(2)
 Sof(H79A)=Sof(H79B)=Sof(C80)=Sof(H80A)=Sof(H80B)=Sof(H81A)=Sof(H81B)=FVAR(2)
5.a Secondary CH2 refined with riding coordinates:
 C31(H31A,H31B), C38(H38A,H38B), C39(H39A,H39B), C40(H40A,H40B), C41(H41A,
 H41B), C42(H42A,H42B), C43(H43A,H43B), C44(H44A,H44B), C45(H45A,H45B),
 C46(H46A,H46B), C47(H47A,H47B), C48(H48A,H48B), C49(H49A,H49B), C50(H50A,H50B),
  C79(H79A,H79B), C79(H79C,H79D), C80(H80A,H80B), C1A(H80C,H80D), C81(H81A,
 H81B), C81(H81C,H81D), C82(H82A,H82B), C83(H83A,H83B), C84(H84A,H84B),
 C85(H85A,H85B), C86(H86A,H86B)
5.b Aromatic/amide H refined with riding coordinates:
 C1(H1), C5(H5), C9(H9), C11(H11), C15(H15), C17(H17), C20(H20), C22(H22),
 C25(H25), C26(H26), C27(H27), C28(H28), C30(H30), C32(H32), C33(H33), C34(H34),
  C35(H35), C37(H37)
5.c Idealised Me refined as rotating group:
 C51(H51A,H51B,H51C), C53(H53A,H53B,H53C), C54(H54A,H54B,H54C), C55(H55A,H55B,
 H55C), C56(H56A,H56B,H56C), C57(H57A,H57B,H57C), C59(H59A,H59B,H59C), C60(H60A,
 H60B,H60C), C61(H61A,H61B,H61C), C64(H64A,H64B,H64C), C65(H65A,H65B,H65C),
 C66(H66A,H66B,H66C), C68(H68A,H68B,H68C), C69(H69A,H69B,H69C), C70(H70A,H70B,
 H70C), C71(H71A,H71B,H71C), C72(H72A,H72B,H72C), C73(H73A,H73B,H73C), C75(H75A,
 H75B,H75C), C76(H76A,H76B,H76C), C77(H77A,H77B,H77C), C88(H88A,H88B,H88C),
 C89(H89A,H89B,H89C), C90(H90A,H90B,H90C), C1C(H1BA,H1BB,H1BC), C1D(H1CA,H1CB,
 H1CC)
;
_olex2_submission_special_instructions 'No special instructions were received'

loop_
_space_group_symop_operation_xyz
'x, y, z'
'-x, -y, -z'

loop_
_atom_site_label
_atom_site_type_symbol
_atom_site_fract_x
_atom_site_fract_y
_atom_site_fract_z
_atom_site_U_iso_or_equiv
_atom_site_adp_type
_atom_site_occupancy
_atom_site_site_symmetry_order
_atom_site_calc_flag
_atom_site_refinement_flags_posn
_atom_site_refinement_flags_adp
_atom_site_refinement_flags_occupancy
_atom_site_disorder_assembly
_atom_site_disorder_group
C1 C 0.1665(3) 0.8637(2) 0.05389(18) 0.0353(9) Uani 1 1 d . . . . .
H1 H 0.100643 0.853758 0.041533 0.042 Uiso 1 1 calc R . . . .
C2 C 0.1907(2) 0.8091(2) 0.08437(17) 0.0307(8) Uani 1 1 d . . . . .
C3 C 0.2880(3) 0.8234(2) 0.10223(18) 0.0307(8) Uani 1 1 d . . . . .
C4 C 0.3566(3) 0.8906(2) 0.08762(18) 0.0321(8) Uani 1 1 d . . . . .
C5 C 0.3284(3) 0.9439(2) 0.05754(17) 0.0347(9) Uani 1 1 d . . . . .
H5 H 0.376027 0.989289 0.048699 0.042 Uiso 1 1 calc R . . . .
C6 C 0.2334(3) 0.9326(2) 0.04026(18) 0.0342(9) Uani 1 1 d . . . . .
C7 C 0.6577(2) 0.86724(19) 0.26841(18) 0.0287(8) Uani 1 1 d . . . . .
C8 C 0.7232(2) 0.8771(2) 0.32858(19) 0.0346(9) Uani 1 1 d . . . . .
C9 C 0.8022(3) 0.9474(2) 0.34984(19) 0.0390(9) Uani 1 1 d . . . . .
H9 H 0.846139 0.953278 0.390396 0.047 Uiso 1 1 calc R . . . .
C10 C 0.8203(3) 1.0098(2) 0.3147(2) 0.0420(10) Uani 1 1 d . . . . .
C11 C 0.7545(3) 0.9982(2) 0.2551(2) 0.0404(10) Uani 1 1 d . . . . .
H11 H 0.764224 1.039176 0.229706 0.049 Uiso 1 1 calc R . . . .
C12 C 0.6755(2) 0.9292(2) 0.23157(17) 0.0299(8) Uani 1 1 d . . . . .
C13 C 0.2064(2) 0.29889(19) 0.30033(18) 0.0275(8) Uani 1 1 d . . . . .
C14 C 0.2138(2) 0.2573(2) 0.23931(19) 0.0320(8) Uani 1 1 d . . . . .
C15 C 0.2274(3) 0.1888(2) 0.2432(2) 0.0438(10) Uani 1 1 d . . . . .
H15 H 0.234145 0.161252 0.202580 0.053 Uiso 1 1 calc R . . . .
C16 C 0.2317(3) 0.1581(2) 0.3036(2) 0.0510(12) Uani 1 1 d . . . . .
C17 C 0.2172(3) 0.1969(2) 0.3609(2) 0.0454(11) Uani 1 1 d . . . . .
H17 H 0.216875 0.176552 0.402181 0.054 Uiso 1 1 calc R . . . .
C18 C 0.2027(2) 0.26591(19) 0.35984(19) 0.0319(8) Uani 1 1 d . . . . .
C19 C 0.2534(2) 0.4750(2) 0.56432(16) 0.0269(8) Uani 1 1 d . . . . .
C20 C 0.2712(2) 0.4742(2) 0.63505(17) 0.0299(8) Uani 1 1 d . . . . .
H20 H 0.251642 0.425728 0.650162 0.036 Uiso 1 1 calc R . . . .
C21 C 0.3161(2) 0.5418(2) 0.68310(17) 0.0316(8) Uani 1 1 d . . . . .
C22 C 0.3432(2) 0.6113(2) 0.65817(18) 0.0340(9) Uani 1 1 d . . . . .
H22 H 0.374674 0.658497 0.690492 0.041 Uiso 1 1 calc R . . . .
C23 C 0.3268(2) 0.6159(2) 0.58855(17) 0.0291(8) Uani 1 1 d . . . . .
C24 C 0.2824(2) 0.5449(2) 0.54034(16) 0.0256(8) Uani 1 1 d . . . . .
C25 C -0.0810(3) 0.5167(2) 0.1512(2) 0.0418(10) Uani 1 1 d . . . . .
H25 H -0.136083 0.527985 0.140843 0.050 Uiso 1 1 calc R . . . .
C26 C -0.0653(3) 0.4650(2) 0.1051(2) 0.0414(10) Uani 1 1 d . . . . .
H26 H -0.109729 0.440043 0.063281 0.050 Uiso 1 1 calc R . . . .
C27 C 0.0148(3) 0.4491(2) 0.1195(2) 0.0422(10) Uani 1 1 d . . . . .
H27 H 0.025772 0.413264 0.087534 0.051 Uiso 1 1 calc R . . . .
C28 C 0.0799(3) 0.4857(2) 0.18089(19) 0.0361(9) Uani 1 1 d . . . . .
H28 H 0.135414 0.474855 0.190505 0.043 Uiso 1 1 calc R . . . .
C29 C 0.0646(2) 0.5375(2) 0.22788(18) 0.0289(8) Uani 1 1 d . . . . .
C30 C -0.0171(2) 0.5527(2) 0.2126(2) 0.0370(9) Uani 1 1 d . . . . .
H30 H -0.029065 0.587899 0.244572 0.044 Uiso 1 1 calc R . . . .
C31 C 0.1346(2) 0.5795(2) 0.29457(18) 0.0320(8) Uani 1 1 d . . . . .
H31A H 0.160964 0.635966 0.294106 0.038 Uiso 1 1 calc R . . . .
H31B H 0.099664 0.570972 0.333099 0.038 Uiso 1 1 calc R . . . .
C32 C 0.2169(3) 0.4751(2) 0.0184(2) 0.0419(10) Uani 1 1 d . . . . .
H32 H 0.152653 0.468859 0.003938 0.050 Uiso 1 1 calc R . . . .
C33 C 0.2567(3) 0.4362(2) -0.0223(2) 0.0458(10) Uani 1 1 d . . . . .
H33 H 0.219748 0.402187 -0.063985 0.055 Uiso 1 1 calc R . . . .
C34 C 0.3501(3) 0.4470(2) -0.0018(2) 0.0458(10) Uani 1 1 d . . . . .
H34 H 0.378874 0.421692 -0.030151 0.055 Uiso 1 1 calc R . . . .
C35 C 0.4027(3) 0.4948(2) 0.05982(19) 0.0343(9) Uani 1 1 d . . . . .
H35 H 0.467175 0.501300 0.073805 0.041 Uiso 1 1 calc R . . . .
C36 C 0.3631(2) 0.53326(19) 0.10142(18) 0.0285(8) Uani 1 1 d . . . . .
C37 C 0.2688(3) 0.5228(2) 0.07966(19) 0.0349(9) Uani 1 1 d . . . . .
H37 H 0.239999 0.548745 0.107316 0.042 Uiso 1 1 calc R . . . .
C38 C 0.4192(2) 0.5800(2) 0.17118(18) 0.0304(8) Uani 1 1 d . . . . .
H38A H 0.418084 0.543727 0.203368 0.036 Uiso 1 1 calc R . . . .
H38B H 0.486548 0.608148 0.167326 0.036 Uiso 1 1 calc R . . . .
C39 C 0.4609(2) 0.9029(2) 0.09833(18) 0.0341(9) Uani 1 1 d . . . . .
H39A H 0.466835 0.861150 0.066666 0.041 Uiso 1 1 calc R . . . .
H39B H 0.496817 0.952793 0.084453 0.041 Uiso 1 1 calc R . . . .
C40 C 0.6095(2) 0.9201(2) 0.16488(17) 0.0328(8) Uani 1 1 d . . . . .
H40A H 0.635663 0.968289 0.145848 0.039 Uiso 1 1 calc R . . . .
H40B H 0.610437 0.877065 0.131769 0.039 Uiso 1 1 calc R . . . .
C41 C 0.1756(2) 0.3012(2) 0.42041(18) 0.0319(8) Uani 1 1 d . . . . .
H41A H 0.113118 0.303612 0.404542 0.038 Uiso 1 1 calc R . . . .
H41B H 0.165689 0.265112 0.453518 0.038 Uiso 1 1 calc R . . . .
C42 C 0.1974(2) 0.3986(2) 0.51575(16) 0.0287(8) Uani 1 1 d . . . . .
H42A H 0.184841 0.356431 0.542894 0.034 Uiso 1 1 calc R . . . .
H42B H 0.134757 0.398408 0.495836 0.034 Uiso 1 1 calc R . . . .
C43 C 0.3360(2) 0.3801(2) 0.48706(17) 0.0299(8) Uani 1 1 d . . . . .
H43A H 0.326132 0.329508 0.501286 0.036 Uiso 1 1 calc R . . . .
H43B H 0.366193 0.421247 0.528513 0.036 Uiso 1 1 calc R . . . .
C44 C 0.4025(2) 0.39349(19) 0.43655(17) 0.0289(8) Uani 1 1 d . . . . .
H44A H 0.467471 0.401713 0.459569 0.035 Uiso 1 1 calc R . . . .
H44B H 0.379370 0.348066 0.398653 0.035 Uiso 1 1 calc R . . . .
C45 C 0.4668(2) 0.4812(2) 0.36226(18) 0.0308(8) Uani 1 1 d . . . . .
H45A H 0.440185 0.443078 0.318612 0.037 Uiso 1 1 calc R . . . .
H45B H 0.530477 0.482760 0.381230 0.037 Uiso 1 1 calc R . . . .
C46 C 0.4736(2) 0.5602(2) 0.35102(19) 0.0317(8) Uani 1 1 d . . . . .
H46A H 0.509239 0.599393 0.393068 0.038 Uiso 1 1 calc R . . . .
H46B H 0.507681 0.575150 0.312872 0.038 Uiso 1 1 calc R . . . .
C47 C 0.3539(3) 0.7798(2) 0.34802(19) 0.0384(9) Uani 1 1 d . . . . .
H47A H 0.410520 0.795285 0.385134 0.046 Uiso 1 1 calc R . . . .
H47B H 0.296138 0.753210 0.366810 0.046 Uiso 1 1 calc R . . . .
C48 C 0.3492(3) 0.8487(2) 0.3239(2) 0.0423(10) Uani 1 1 d . . . . .
H48A H 0.285156 0.835854 0.296207 0.051 Uiso 1 1 calc R . . . .
H48B H 0.361053 0.890222 0.363460 0.051 Uiso 1 1 calc R . . . .
C49 C 0.4208(3) 0.9401(2) 0.2532(2) 0.0448(10) Uani 1 1 d . . . . .
H49A H 0.424848 0.982332 0.289606 0.054 Uiso 1 1 calc R . . . .
H49B H 0.360853 0.925154 0.219394 0.054 Uiso 1 1 calc R . . . .
C50 C 0.5042(3) 0.9670(2) 0.21888(19) 0.0359(9) Uani 1 1 d . . . . .
H50A H 0.501304 1.009051 0.194548 0.043 Uiso 1 1 calc R . . . .
H50B H 0.563522 0.988967 0.254296 0.043 Uiso 1 1 calc R . . . .
C51 C 0.8701(4) 1.1514(3) 0.3591(3) 0.0866(18) Uani 1 1 d . U . . .
H51A H 0.832968 1.158119 0.318297 0.130 Uiso 1 1 calc GR . . . .
H51B H 0.924939 1.200381 0.378514 0.130 Uiso 1 1 calc GR . . . .
H51C H 0.829608 1.136726 0.393368 0.130 Uiso 1 1 calc GR . . . .
C52 C 0.9056(3) 1.0874(3) 0.3390(2) 0.0597(13) Uani 1 1 d . U . . .
C53 C 0.9723(4) 1.0847(3) 0.4029(3) 0.0869(19) Uani 1 1 d . U . . .
H53A H 0.935194 1.067407 0.438433 0.130 Uiso 1 1 calc GR . . . .
H53B H 1.022372 1.136747 0.420540 0.130 Uiso 1 1 calc GR . . . .
H53C H 1.001754 1.048367 0.390069 0.130 Uiso 1 1 calc GR . . . .
C54 C 0.9615(3) 1.1075(3) 0.2808(2) 0.0740(16) Uani 1 1 d . U . . .
H54A H 0.979077 1.064476 0.264669 0.111 Uiso 1 1 calc GR . . . .
H54B H 1.019461 1.154848 0.297882 0.111 Uiso 1 1 calc GR . . . .
H54C H 0.921579 1.116060 0.242708 0.111 Uiso 1 1 calc GR . . . .
C55 C 0.7877(3) 0.8344(3) 0.4345(2) 0.0569(13) Uani 1 1 d . . . . .
H55A H 0.848083 0.841945 0.419317 0.085 Uiso 1 1 calc GR . . . .
H55B H 0.772756 0.793139 0.461917 0.085 Uiso 1 1 calc GR . . . .
H55C H 0.793444 0.882938 0.462413 0.085 Uiso 1 1 calc GR . . . .
C56 C 0.7025(3) 0.7374(2) 0.3274(2) 0.0511(12) Uani 1 1 d . . . . .
H56A H 0.650576 0.720415 0.287297 0.077 Uiso 1 1 calc GR . . . .
H56B H 0.691189 0.696402 0.355089 0.077 Uiso 1 1 calc GR . . . .
H56C H 0.763402 0.748042 0.312069 0.077 Uiso 1 1 calc GR . . . .
C57 C 0.6142(3) 0.7941(2) 0.3977(2) 0.0476(11) Uani 1 1 d . . . . .
H57A H 0.617461 0.841536 0.426040 0.071 Uiso 1 1 calc GR . . . .
H57B H 0.605643 0.753464 0.425543 0.071 Uiso 1 1 calc GR . . . .
H57C H 0.560153 0.776518 0.359032 0.071 Uiso 1 1 calc GR . . . .
C58 C 0.7061(3) 0.8110(2) 0.3706(2) 0.0390(9) Uani 1 1 d . . . . .
C59 C 0.2831(3) 1.0652(3) 0.0082(3) 0.0653(14) Uani 1 1 d . . . . .
H59A H 0.313465 1.089127 0.056200 0.098 Uiso 1 1 calc GR . . . .
H59B H 0.258977 1.100014 -0.013340 0.098 Uiso 1 1 calc GR . . . .
H59C H 0.330044 1.056180 -0.016525 0.098 Uiso 1 1 calc GR . . . .
C60 C 0.1268(3) 1.0059(3) 0.0412(2) 0.0562(12) Uani 1 1 d . . . . .
H60A H 0.069520 0.958069 0.036408 0.084 Uiso 1 1 calc GR . . . .
H60B H 0.109592 1.044242 0.019912 0.084 Uiso 1 1 calc GR . . . .
H60C H 0.154063 1.026842 0.090060 0.084 Uiso 1 1 calc GR . . . .
C61 C 0.1560(4) 0.9501(3) -0.0697(2) 0.0772(17) Uani 1 1 d . . . . .
H61A H 0.204335 0.940939 -0.092745 0.116 Uiso 1 1 calc GR . . . .
H61B H 0.133071 0.984795 -0.092548 0.116 Uiso 1 1 calc GR . . . .
H61C H 0.102359 0.900494 -0.072087 0.116 Uiso 1 1 calc GR . . . .
C62 C 0.2002(3) 0.9879(2) 0.00571(19) 0.0402(10) Uani 1 1 d . . . . .
C63 C 0.1139(3) 0.7367(2) 0.09882(19) 0.0352(9) Uani 1 1 d . . . . .
C64 C 0.1231(3) 0.7410(2) 0.1772(2) 0.0442(10) Uani 1 1 d . . . . .
H64A H 0.185295 0.741388 0.196636 0.066 Uiso 1 1 calc GR . . . .
H64B H 0.072021 0.695687 0.186773 0.066 Uiso 1 1 calc GR . . . .
H64C H 0.117860 0.788645 0.197980 0.066 Uiso 1 1 calc GR . . . .
C65 C 0.0123(3) 0.7284(2) 0.0703(2) 0.0521(12) Uani 1 1 d . . . . .
H65A H 0.003085 0.774759 0.089719 0.078 Uiso 1 1 calc GR . . . .
H65B H -0.034036 0.682336 0.082880 0.078 Uiso 1 1 calc GR . . . .
H65C H 0.002755 0.722759 0.020160 0.078 Uiso 1 1 calc GR . . . .
C66 C 0.1235(3) 0.6632(2) 0.0660(2) 0.0455(10) Uani 1 1 d . . . . .
H66A H 0.115448 0.659889 0.016069 0.068 Uiso 1 1 calc GR . . . .
H66B H 0.074383 0.617411 0.076716 0.068 Uiso 1 1 calc GR . . . .
H66C H 0.186934 0.665051 0.084186 0.068 Uiso 1 1 calc GR . . . .
C67 C 0.3531(3) 0.6948(2) 0.56481(18) 0.0346(9) Uani 1 1 d . . . . .
C68 C 0.4302(3) 0.7067(2) 0.52040(19) 0.0372(9) Uani 1 1 d . . . . .
H68A H 0.488672 0.708100 0.548013 0.056 Uiso 1 1 calc GR . . . .
H68B H 0.443688 0.755811 0.503755 0.056 Uiso 1 1 calc GR . . . .
H68C H 0.407274 0.663576 0.481136 0.056 Uiso 1 1 calc GR . . . .
C69 C 0.2649(3) 0.6990(2) 0.5232(2) 0.0448(10) Uani 1 1 d . . . . .
H69A H 0.240757 0.658534 0.481756 0.067 Uiso 1 1 calc GR . . . .
H69B H 0.282012 0.750187 0.509938 0.067 Uiso 1 1 calc GR . . . .
H69C H 0.215297 0.690866 0.551071 0.067 Uiso 1 1 calc GR . . . .
C70 C 0.3921(3) 0.7631(2) 0.6252(2) 0.0573(12) Uani 1 1 d . . . . .
H70A H 0.345971 0.755808 0.655931 0.086 Uiso 1 1 calc GR . . . .
H70B H 0.402768 0.811635 0.607972 0.086 Uiso 1 1 calc GR . . . .
H70C H 0.452707 0.765704 0.650528 0.086 Uiso 1 1 calc GR . . . .
C71 C 0.2899(3) 0.5924(2) 0.79713(19) 0.0458(10) Uani 1 1 d . . . . .
H71A H 0.319057 0.645969 0.789436 0.069 Uiso 1 1 calc GR . . . .
H71B H 0.300279 0.592045 0.846549 0.069 Uiso 1 1 calc GR . . . .
H71C H 0.221186 0.570948 0.778405 0.069 Uiso 1 1 calc GR . . . .
C72 C 0.2950(3) 0.4620(2) 0.77796(19) 0.0483(11) Uani 1 1 d . . . . .
H72A H 0.226924 0.436586 0.757105 0.072 Uiso 1 1 calc GR . . . .
H72B H 0.302710 0.465759 0.827931 0.072 Uiso 1 1 calc GR . . . .
H72C H 0.328808 0.431299 0.759827 0.072 Uiso 1 1 calc GR . . . .
C73 C 0.4441(3) 0.5796(3) 0.78944(19) 0.0510(12) Uani 1 1 d . . . . .
H73A H 0.474019 0.546450 0.769843 0.077 Uiso 1 1 calc GR . . . .
H73B H 0.455586 0.584829 0.839586 0.077 Uiso 1 1 calc GR . . . .
H73C H 0.471557 0.631088 0.777035 0.077 Uiso 1 1 calc GR . . . .
C74 C 0.3359(3) 0.5427(2) 0.76098(17) 0.0375(9) Uani 1 1 d . . . . .
C75 C 0.2827(3) 0.3650(2) 0.1737(2) 0.0501(11) Uani 1 1 d . . . . .
H75A H 0.281837 0.401985 0.212272 0.075 Uiso 1 1 calc GR . . . .
H75B H 0.271816 0.383232 0.130649 0.075 Uiso 1 1 calc GR . . . .
H75C H 0.344921 0.361047 0.179865 0.075 Uiso 1 1 calc GR . . . .
C76 C 0.1054(3) 0.2891(2) 0.15523(19) 0.0444(10) Uani 1 1 d . . . . .
H76A H 0.055710 0.238049 0.155188 0.067 Uiso 1 1 calc GR . . . .
H76B H 0.096313 0.303415 0.110001 0.067 Uiso 1 1 calc GR . . . .
H76C H 0.101090 0.328027 0.190348 0.067 Uiso 1 1 calc GR . . . .
C77 C 0.2102(4) 0.2297(3) 0.1103(2) 0.0609(13) Uani 1 1 d . . . . .
H77A H 0.272880 0.226575 0.118039 0.091 Uiso 1 1 calc GR . . . .
H77B H 0.201503 0.249233 0.067615 0.091 Uiso 1 1 calc GR . . . .
H77C H 0.159989 0.177946 0.106651 0.091 Uiso 1 1 calc GR . . . .
C78 C 0.2045(3) 0.2857(2) 0.17118(19) 0.0371(9) Uani 1 1 d . . . . .
C79 C 0.4052(3) 0.7002(2) 0.02723(19) 0.0481(11) Uani 1 1 d . . . . .
H79A H 0.385375 0.742157 0.015503 0.058 Uiso 0.722(17) 1 calc R . P A 1
H79B H 0.347453 0.654365 0.029317 0.058 Uiso 0.722(17) 1 calc R . P A 1
H79C H 0.357939 0.724290 0.026523 0.058 Uiso 0.278(17) 1 calc R . P A 2
H79D H 0.370922 0.642858 0.017210 0.058 Uiso 0.278(17) 1 calc R . P A 2
C80 C 0.4561(6) 0.6797(7) -0.0245(3) 0.065(3) Uani 0.722(17) 1 d . U P A 1
H80A H 0.440516 0.696189 -0.068119 0.078 Uiso 0.722(17) 1 calc R . P A 1
H80B H 0.439456 0.622924 -0.033596 0.078 Uiso 0.722(17) 1 calc R . P A 1
C1A C 0.4777(12) 0.7310(14) -0.0290(8) 0.048(6) Uani 0.278(17) 1 d . . P A 2
H80C H 0.453345 0.696211 -0.074540 0.058 Uiso 0.278(17) 1 calc R . P A 2
H80D H 0.488981 0.785025 -0.034469 0.058 Uiso 0.278(17) 1 calc R . P A 2
C81 C 0.5637(4) 0.7249(3) 0.0088(2) 0.0680(14) Uani 1 1 d . U . . .
H81A H 0.604023 0.699999 -0.009821 0.082 Uiso 0.722(17) 1 calc R . P A 1
H81B H 0.587218 0.779864 0.002703 0.082 Uiso 0.722(17) 1 calc R . P A 1
H81C H 0.620652 0.771580 0.007181 0.082 Uiso 0.278(17) 1 calc R . P A 2
H81D H 0.571398 0.678972 -0.014762 0.082 Uiso 0.278(17) 1 calc R . P A 2
C82 C 0.5594(3) 0.7178(2) 0.0828(2) 0.0459(10) Uani 1 1 d . . . . .
H82A H 0.557318 0.666483 0.091075 0.055 Uiso 1 1 calc R . . . .
H82B H 0.615546 0.759110 0.113990 0.055 Uiso 1 1 calc R . . . .
C83 C 0.0336(2) 0.4687(2) 0.42125(19) 0.0355(9) Uani 1 1 d . . . . .
H83A H 0.071745 0.525340 0.434950 0.043 Uiso 1 1 calc R . . . .
H83B H 0.027018 0.445425 0.463176 0.043 Uiso 1 1 calc R . . . .
C84 C -0.0638(3) 0.4528(2) 0.3796(2) 0.0449(10) Uani 1 1 d . . . . .
H84A H -0.060567 0.492687 0.350881 0.054 Uiso 1 1 calc R . . . .
H84B H -0.110854 0.450546 0.409636 0.054 Uiso 1 1 calc R . . . .
C85 C -0.0882(3) 0.3739(3) 0.3359(3) 0.0605(13) Uani 1 1 d . . . . .
H85A H -0.116689 0.331516 0.361262 0.073 Uiso 1 1 calc R . . . .
H85B H -0.133633 0.365909 0.292871 0.073 Uiso 1 1 calc R . . . .
C86 C 0.0045(2) 0.3765(2) 0.32113(18) 0.0311(8) Uani 1 1 d . . . . .
H86A H 0.006951 0.324626 0.319603 0.037 Uiso 1 1 calc R . . . .
H86B H 0.013708 0.392455 0.276234 0.037 Uiso 1 1 calc R . . . .
C87 C 0.2487(4) 0.0821(3) 0.3065(3) 0.0813(17) Uani 1 1 d D U . . .
C88 C 0.2354(8) 0.0349(6) 0.2427(5) 0.070(3) Uani 0.619(7) 1 d . U P B 1
H88A H 0.171624 0.023004 0.216334 0.105 Uiso 0.619(7) 1 calc GR . P B 1
H88B H 0.241408 -0.013606 0.250350 0.105 Uiso 0.619(7) 1 calc GR . P B 1
H88C H 0.283866 0.062395 0.217130 0.105 Uiso 0.619(7) 1 calc GR . P B 1
C89 C 0.1671(6) 0.0261(4) 0.3477(5) 0.070(2) Uani 0.619(7) 1 d D U P B 1
H89A H 0.171916 0.055580 0.392821 0.105 Uiso 0.619(7) 1 calc GR . P B 1
H89B H 0.179222 -0.020472 0.353511 0.105 Uiso 0.619(7) 1 calc GR . P B 1
H89C H 0.102879 0.010718 0.320506 0.105 Uiso 0.619(7) 1 calc GR . P B 1
C90 C 0.3402(6) 0.1012(6) 0.3607(6) 0.050(3) Uani 0.619(7) 1 d . . P B 1
H90A H 0.395519 0.137848 0.346041 0.074 Uiso 0.619(7) 1 calc GR . P B 1
H90B H 0.349738 0.053241 0.365092 0.074 Uiso 0.619(7) 1 calc GR . P B 1
H90C H 0.333225 0.124484 0.405130 0.074 Uiso 0.619(7) 1 calc GR . P B 1
C1B C 0.3007(15) 0.0790(13) 0.3633(13) 0.075(4) Uani 0.381(7) 1 d . U P B 2
C1C C 0.1748(13) 0.0192(8) 0.2584(9) 0.079(4) Uani 0.381(7) 1 d . U P B 2
H1BA H 0.116399 0.001586 0.277503 0.119 Uiso 0.381(7) 1 calc GR . P B 2
H1BB H 0.195188 -0.023836 0.249385 0.119 Uiso 0.381(7) 1 calc GR . P B 2
H1BC H 0.162315 0.036994 0.215336 0.119 Uiso 0.381(7) 1 calc GR . P B 2
C1D C 0.3350(10) 0.0955(8) 0.2527(7) 0.077(4) Uani 0.381(7) 1 d D U P B 2
H1CA H 0.306450 0.096624 0.206192 0.116 Uiso 0.381(7) 1 calc GR . P B 2
H1CB H 0.356311 0.052478 0.251206 0.116 Uiso 0.381(7) 1 calc GR . P B 2
H1CC H 0.389910 0.144738 0.271114 0.116 Uiso 0.381(7) 1 calc GR . P B 2
N1 N 0.50871(19) 0.90449(16) 0.16938(13) 0.0270(6) Uani 1 1 d . . . . .
N2 N 0.24186(18) 0.37998(15) 0.45864(13) 0.0245(6) Uani 1 1 d . . . . .
O1 O 0.31810(16) 0.77580(13) 0.13471(12) 0.0319(6) Uani 1 1 d . . . . .
O2 O 0.42139(17) 0.87452(13) 0.28247(12) 0.0323(6) Uani 1 1 d . . . . .
O3 O 0.57929(16) 0.80219(13) 0.24459(12) 0.0311(6) Uani 1 1 d . . . . .
O4 O 0.47209(17) 0.72625(14) 0.09325(12) 0.0344(6) Uani 1 1 d . . . . .
O5 O 0.38445(16) 0.63462(13) 0.19934(11) 0.0278(5) Uani 1 1 d . . . . .
O6 O 0.36000(16) 0.72887(13) 0.29309(11) 0.0312(6) Uani 1 1 d . . . . .
O7 O 0.21058(15) 0.55581(13) 0.30674(11) 0.0267(5) Uani 1 1 d . . . . .
O8 O 0.37920(15) 0.55647(13) 0.33474(11) 0.0276(5) Uani 1 1 d . . . . .
O9 O 0.20064(15) 0.36849(12) 0.30374(11) 0.0252(5) Uani 1 1 d . . . . .
O10 O 0.40361(15) 0.46078(13) 0.41076(11) 0.0265(5) Uani 1 1 d . . . . .
O11 O 0.26638(15) 0.54406(13) 0.47306(11) 0.0278(5) Uani 1 1 d . . . . .
O12 O 0.07846(14) 0.43301(13) 0.37626(11) 0.0261(5) Uani 1 1 d . . . . .
Y1 Y 0.43061(2) 0.76587(2) 0.20256(2) 0.02488(9) Uani 1 1 d . . . . .
Y2 Y 0.25127(2) 0.47789(2) 0.37412(2) 0.02173(9) Uani 1 1 d . . . . .
Zn1 Zn 0.33205(3) 0.61913(2) 0.28333(2) 0.02599(10) Uani 1 1 d . . . . .

loop_
_atom_site_aniso_label
_atom_site_aniso_U_11
_atom_site_aniso_U_22
_atom_site_aniso_U_33
_atom_site_aniso_U_23
_atom_site_aniso_U_13
_atom_site_aniso_U_12
C1 0.037(2) 0.040(2) 0.027(2) 0.0036(17) -0.0003(16) 0.0170(18)
C2 0.035(2) 0.030(2) 0.0287(19) 0.0077(16) 0.0042(16) 0.0142(17)
C3 0.037(2) 0.027(2) 0.029(2) 0.0070(16) 0.0056(16) 0.0134(17)
C4 0.036(2) 0.034(2) 0.0279(19) 0.0091(16) 0.0022(16) 0.0159(17)
C5 0.049(2) 0.027(2) 0.028(2) 0.0087(16) 0.0067(17) 0.0133(18)
C6 0.046(2) 0.033(2) 0.027(2) 0.0080(16) 0.0030(17) 0.0209(19)
C7 0.0269(19) 0.0238(19) 0.034(2) 0.0070(16) 0.0071(15) 0.0076(16)
C8 0.029(2) 0.032(2) 0.041(2) 0.0138(17) 0.0045(16) 0.0092(17)
C9 0.037(2) 0.037(2) 0.035(2) 0.0118(18) 0.0011(17) 0.0046(18)
C10 0.041(2) 0.030(2) 0.040(2) 0.0094(18) -0.0005(18) -0.0004(18)
C11 0.042(2) 0.030(2) 0.043(2) 0.0164(18) 0.0048(18) 0.0051(18)
C12 0.0307(19) 0.027(2) 0.0273(19) 0.0087(16) 0.0036(15) 0.0060(16)
C13 0.0198(17) 0.0234(19) 0.036(2) 0.0046(16) 0.0009(15) 0.0067(15)
C14 0.0275(19) 0.025(2) 0.040(2) 0.0012(16) 0.0013(16) 0.0097(16)
C15 0.044(2) 0.038(2) 0.047(3) -0.0058(19) 0.0000(19) 0.020(2)
C16 0.056(3) 0.034(2) 0.057(3) -0.005(2) -0.022(2) 0.026(2)
C17 0.048(2) 0.030(2) 0.045(2) 0.0020(19) -0.0182(19) 0.0109(19)
C18 0.0272(19) 0.0206(19) 0.040(2) 0.0045(16) -0.0056(16) 0.0045(15)
C19 0.0212(17) 0.039(2) 0.0213(18) 0.0068(16) 0.0056(14) 0.0112(16)
C20 0.0260(19) 0.039(2) 0.030(2) 0.0163(17) 0.0112(15) 0.0130(16)
C21 0.0262(19) 0.047(2) 0.0226(19) 0.0044(17) 0.0050(15) 0.0155(17)
C22 0.0275(19) 0.044(2) 0.030(2) 0.0046(17) 0.0064(16) 0.0136(17)
C23 0.0220(18) 0.037(2) 0.0286(19) 0.0074(16) 0.0075(15) 0.0113(16)
C24 0.0216(17) 0.034(2) 0.0221(18) 0.0066(15) 0.0057(14) 0.0115(15)
C25 0.027(2) 0.051(3) 0.048(3) 0.013(2) 0.0052(18) 0.0156(19)
C26 0.030(2) 0.041(2) 0.044(2) 0.0060(19) -0.0061(18) 0.0085(18)
C27 0.044(2) 0.042(2) 0.043(2) 0.0031(19) 0.0048(19) 0.021(2)
C28 0.031(2) 0.039(2) 0.039(2) 0.0090(18) 0.0037(17) 0.0147(18)
C29 0.0233(18) 0.033(2) 0.034(2) 0.0150(17) 0.0071(15) 0.0124(16)
C30 0.030(2) 0.044(2) 0.042(2) 0.0156(19) 0.0125(17) 0.0167(18)
C31 0.030(2) 0.039(2) 0.035(2) 0.0128(17) 0.0097(16) 0.0197(17)
C32 0.039(2) 0.044(2) 0.038(2) 0.0053(19) 0.0013(18) 0.013(2)
C33 0.051(3) 0.046(3) 0.031(2) 0.0033(19) 0.0074(19) 0.010(2)
C34 0.060(3) 0.042(2) 0.041(2) 0.002(2) 0.026(2) 0.023(2)
C35 0.032(2) 0.035(2) 0.042(2) 0.0124(18) 0.0161(17) 0.0160(18)
C36 0.033(2) 0.0232(19) 0.032(2) 0.0106(15) 0.0099(16) 0.0115(16)
C37 0.039(2) 0.033(2) 0.038(2) 0.0095(17) 0.0124(17) 0.0171(18)
C38 0.0300(19) 0.028(2) 0.034(2) 0.0062(16) 0.0082(16) 0.0124(16)
C39 0.035(2) 0.033(2) 0.032(2) 0.0143(17) 0.0057(16) 0.0076(17)
C40 0.039(2) 0.031(2) 0.0262(19) 0.0101(16) 0.0081(16) 0.0097(17)
C41 0.030(2) 0.026(2) 0.033(2) 0.0122(16) -0.0007(16) 0.0041(16)
C42 0.0222(18) 0.034(2) 0.0248(18) 0.0128(16) 0.0044(14) 0.0037(15)
C43 0.0299(19) 0.028(2) 0.031(2) 0.0112(16) -0.0003(15) 0.0106(16)
C44 0.0306(19) 0.0243(19) 0.031(2) 0.0075(15) -0.0011(15) 0.0119(16)
C45 0.0181(17) 0.040(2) 0.036(2) 0.0081(17) 0.0053(15) 0.0124(16)
C46 0.0186(18) 0.037(2) 0.036(2) 0.0095(17) 0.0027(15) 0.0076(16)
C47 0.052(2) 0.035(2) 0.032(2) 0.0076(17) 0.0196(18) 0.0175(19)
C48 0.051(3) 0.038(2) 0.044(2) 0.0089(19) 0.025(2) 0.019(2)
C49 0.062(3) 0.032(2) 0.048(3) 0.0102(19) 0.016(2) 0.024(2)
C50 0.044(2) 0.026(2) 0.039(2) 0.0115(17) 0.0105(18) 0.0116(17)
C51 0.104(4) 0.033(3) 0.082(4) 0.002(3) -0.010(3) -0.007(3)
C52 0.056(3) 0.038(3) 0.054(3) 0.015(2) -0.015(2) -0.009(2)
C53 0.073(3) 0.057(3) 0.068(3) 0.026(3) -0.033(3) -0.032(3)
C54 0.048(3) 0.063(3) 0.071(3) 0.036(3) -0.018(2) -0.020(2)
C55 0.035(2) 0.057(3) 0.070(3) 0.042(3) -0.008(2) 0.005(2)
C56 0.033(2) 0.039(3) 0.083(3) 0.029(2) 0.006(2) 0.0129(19)
C57 0.038(2) 0.057(3) 0.046(2) 0.027(2) 0.0112(19) 0.010(2)
C58 0.032(2) 0.039(2) 0.042(2) 0.0191(19) 0.0038(17) 0.0074(18)
C59 0.075(3) 0.053(3) 0.081(4) 0.034(3) 0.011(3) 0.035(3)
C60 0.064(3) 0.052(3) 0.067(3) 0.025(2) 0.008(2) 0.036(2)
C61 0.135(5) 0.061(3) 0.039(3) 0.015(2) -0.014(3) 0.051(3)
C62 0.052(3) 0.035(2) 0.038(2) 0.0146(18) 0.0024(19) 0.023(2)
C63 0.030(2) 0.033(2) 0.041(2) 0.0101(18) 0.0026(17) 0.0118(17)
C64 0.044(2) 0.040(2) 0.046(2) 0.011(2) 0.0128(19) 0.0098(19)
C65 0.032(2) 0.039(3) 0.078(3) 0.018(2) -0.001(2) 0.0081(19)
C66 0.041(2) 0.031(2) 0.058(3) 0.006(2) 0.004(2) 0.0098(19)
C67 0.038(2) 0.034(2) 0.031(2) 0.0033(17) 0.0069(17) 0.0145(18)
C68 0.034(2) 0.032(2) 0.044(2) 0.0100(18) 0.0092(17) 0.0100(17)
C69 0.044(2) 0.048(3) 0.052(3) 0.015(2) 0.016(2) 0.025(2)
C70 0.084(4) 0.042(3) 0.042(3) 0.005(2) 0.015(2) 0.022(3)
C71 0.049(3) 0.062(3) 0.029(2) 0.006(2) 0.0155(19) 0.024(2)
C72 0.065(3) 0.063(3) 0.025(2) 0.018(2) 0.0142(19) 0.029(2)
C73 0.043(2) 0.083(3) 0.028(2) 0.009(2) 0.0056(18) 0.027(2)
C74 0.035(2) 0.061(3) 0.0217(19) 0.0102(18) 0.0094(16) 0.022(2)
C75 0.058(3) 0.041(3) 0.048(3) 0.008(2) 0.026(2) 0.011(2)
C76 0.056(3) 0.042(2) 0.033(2) 0.0071(19) -0.0002(19) 0.020(2)
C77 0.092(4) 0.049(3) 0.047(3) 0.002(2) 0.023(3) 0.032(3)
C78 0.044(2) 0.029(2) 0.036(2) 0.0024(17) 0.0098(18) 0.0129(18)
C79 0.058(3) 0.039(2) 0.030(2) 0.0033(18) -0.0001(19) 0.002(2)
C80 0.109(6) 0.055(6) 0.037(4) 0.009(3) 0.025(4) 0.034(5)
C1A 0.054(11) 0.031(12) 0.042(9) -0.014(8) 0.009(8) 0.005(9)
C81 0.100(4) 0.060(3) 0.062(3) 0.027(3) 0.051(3) 0.037(3)
C82 0.052(3) 0.044(3) 0.047(3) 0.009(2) 0.021(2) 0.020(2)
C83 0.029(2) 0.044(2) 0.036(2) 0.0031(18) 0.0102(16) 0.0165(18)
C84 0.027(2) 0.050(3) 0.060(3) 0.007(2) 0.0103(19) 0.0167(19)
C85 0.028(2) 0.068(3) 0.073(3) -0.018(3) 0.001(2) 0.017(2)
C86 0.0218(18) 0.032(2) 0.035(2) 0.0066(17) 0.0010(15) 0.0077(16)
C87 0.093(4) 0.049(3) 0.098(4) -0.015(3) -0.025(3) 0.046(3)
C88 0.089(6) 0.051(5) 0.078(5) 0.009(4) -0.003(5) 0.044(5)
C89 0.086(5) 0.037(4) 0.102(6) 0.029(4) 0.030(4) 0.031(4)
C90 0.046(5) 0.053(7) 0.062(5) 0.019(5) 0.006(5) 0.032(5)
C1B 0.095(9) 0.057(7) 0.079(8) 0.009(7) -0.021(8) 0.050(7)
C1C 0.101(8) 0.035(6) 0.099(8) 0.012(6) 0.000(7) 0.030(6)
C1D 0.097(7) 0.049(6) 0.098(7) 0.010(6) -0.010(6) 0.053(5)
N1 0.0321(16) 0.0252(16) 0.0207(15) 0.0062(12) 0.0039(12) 0.0079(13)
N2 0.0193(14) 0.0240(15) 0.0257(15) 0.0065(12) -0.0006(11) 0.0048(12)
O1 0.0325(14) 0.0282(14) 0.0372(14) 0.0169(11) 0.0069(11) 0.0111(11)
O2 0.0376(14) 0.0266(14) 0.0366(14) 0.0088(11) 0.0136(11) 0.0141(11)
O3 0.0288(13) 0.0252(13) 0.0371(14) 0.0096(11) 0.0068(11) 0.0069(11)
O4 0.0367(14) 0.0353(15) 0.0296(14) 0.0052(11) 0.0109(11) 0.0110(12)
O5 0.0344(13) 0.0228(13) 0.0282(13) 0.0067(10) 0.0107(10) 0.0112(11)
O6 0.0383(14) 0.0295(14) 0.0266(13) 0.0073(11) 0.0115(11) 0.0119(11)
O7 0.0214(12) 0.0299(13) 0.0321(13) 0.0101(11) 0.0055(10) 0.0124(10)
O8 0.0181(12) 0.0320(14) 0.0314(13) 0.0119(11) 0.0056(10) 0.0065(10)
O9 0.0277(12) 0.0203(12) 0.0246(12) 0.0023(10) 0.0034(10) 0.0071(10)
O10 0.0219(12) 0.0280(13) 0.0309(13) 0.0116(11) 0.0043(10) 0.0097(10)
O11 0.0273(13) 0.0300(13) 0.0235(13) 0.0082(10) 0.0035(10) 0.0080(11)
O12 0.0176(11) 0.0309(13) 0.0263(13) 0.0031(10) 0.0034(9) 0.0066(10)
Y1 0.02707(18) 0.02308(19) 0.02476(18) 0.00779(14) 0.00633(14) 0.00876(14)
Y2 0.01833(16) 0.02309(18) 0.02284(17) 0.00637(14) 0.00324(13) 0.00675(13)
Zn1 0.0268(2) 0.0240(2) 0.0275(2) 0.00930(17) 0.00793(17) 0.00819(17)

loop_
_atom_type_symbol
_atom_type_description
_atom_type_scat_dispersion_real
_atom_type_scat_dispersion_imag
_atom_type_scat_source
C C 0.0033 0.0016 'International Tables Vol C Tables 4.2.6.8 and 6.1.1.4'
H H 0.0000 0.0000 'International Tables Vol C Tables 4.2.6.8 and 6.1.1.4'
N N 0.0061 0.0033 'International Tables Vol C Tables 4.2.6.8 and 6.1.1.4'
O O 0.0106 0.0060 'International Tables Vol C Tables 4.2.6.8 and 6.1.1.4'
Y Y -2.7962 3.5667 'International Tables Vol C Tables 4.2.6.8 and 6.1.1.4'
Zn Zn 0.2839 1.4301 'International Tables Vol C Tables 4.2.6.8 and 6.1.1.4'

loop_
_geom_angle_atom_site_label_1
_geom_angle_atom_site_label_2
_geom_angle_atom_site_label_3
_geom_angle
_geom_angle_site_symmetry_1
_geom_angle_site_symmetry_3
_geom_angle_publ_flag
C2 C1 H1 117.9 . . ?
C2 C1 C6 124.2(3) . . ?
C6 C1 H1 117.9 . . ?
C1 C2 C3 118.1(3) . . ?
C1 C2 C63 121.0(3) . . ?
C3 C2 C63 120.9(3) . . ?
C4 C3 C2 119.2(3) . . ?
O1 C3 C2 122.2(3) . . ?
O1 C3 C4 118.7(3) . . ?
C3 C4 C39 120.5(3) . . ?
C5 C4 C3 120.4(3) . . ?
C5 C4 C39 118.9(3) . . ?
H80Aa C80a H80B 108.9 . . ?
H80Cb C1Ab H80D 109.8 . . ?
H88Aa C88a H88B 109.5 . . ?
H88Ba C88a H88C 109.5 . . ?
H88Aa C88a H88C 109.5 . . ?
H89Aa C89a H89B 109.5 . . ?
H89Aa C89a H89C 109.5 . . ?
H89Ba C89a H89C 109.5 . . ?
H90Aa C90a H90B 109.5 . . ?
H90Ba C90a H90C 109.5 . . ?
H90Aa C90a H90C 109.5 . . ?
H1BAb C1Cb H1BB 109.5 . . ?
H1BAb C1Cb H1BC 109.5 . . ?
C4 C5 H5 118.9 . . ?
C6 C5 C4 122.2(3) . . ?
C6 C5 H5 118.9 . . ?
C1 C6 C62 120.4(3) . . ?
C5 C6 C1 116.0(3) . . ?
C5 C6 C62 123.5(3) . . ?
H1BBb C1Cb H1BC 109.5 . . ?
H1CAb C1Db H1CB 109.5 . . ?
H1CBb C1Db H1CC 109.5 . . ?
H1CAb C1Db H1CC 109.5 . . ?
C80a C79 H79A 110.4 . . ?
H79Aa C79 H79B 108.6 . . ?
C8 C7 C12 118.4(3) . . ?
O3 C7 C8 123.1(3) . . ?
O3 C7 C12 118.5(3) . . ?
C7 C8 C58 120.1(3) . . ?
C9 C8 C7 118.9(3) . . ?
C9 C8 C58 121.0(3) . . ?
C80a C79 H79B 110.4 . . ?
C1Ab C79 H79C 111.2 . . ?
C1Ab C79 H79D 111.2 . . ?
H79Cb C79 H79D 109.1 . . ?
C80a C81 H81A 111.8 . . ?
C80a C81 H81B 111.8 . . ?
H81Aa C81 H81B 109.5 . . ?
C8 C9 H9 118.3 . . ?
C8 C9 C10 123.5(3) . . ?
C10 C9 H9 118.3 . . ?
C9 C10 C52 123.4(3) . . ?
C11 C10 C9 116.3(3) . . ?
C11 C10 C52 120.3(3) . . ?
C10 C11 H11 118.9 . . ?
C12 C11 C10 122.3(3) . . ?
C12 C11 H11 118.9 . . ?
C7 C12 C40 120.4(3) . . ?
C11 C12 C7 120.6(3) . . ?
C11 C12 C40 119.0(3) . . ?
C18 C13 C14 119.2(3) . . ?
O9 C13 C14 122.7(3) . . ?
O9 C13 C18 118.1(3) . . ?
C1Ab C81 H81C 108.9 . . ?
H81Cb C81 H81D 107.7 . . ?
C1Ab C81 H81D 108.9 . . ?
C1Ab C81 C82 113.4(7) . . ?
C1Bb C87 C16 117.3(11) . . ?
C88a C87 C16 116.0(5) . . ?
C1Cb C87 C16 109.4(7) . . ?
C90a C87 C16 108.5(5) . . ?
C88a C87 C89 104.8(6) . . ?
C90a C87 C89 98.9(6) . . ?
C88a C87 C90 118.9(7) . . ?
C1Bb C87 C1C 128.4(12) . . ?
C1Bb C87 C1D 98.5(12) . . ?
C1Cb C87 C1D 94.4(10) . . ?
C13 C14 C78 120.9(3) . . ?
C15 C14 C13 117.6(3) . . ?
C15 C14 C78 121.6(3) . . ?
C14 C15 H15 118.0 . . ?
C14 C15 C16 124.0(4) . . ?
C16 C15 H15 118.0 . . ?
C15 C16 C87 122.6(4) . . ?
C17 C16 C15 116.9(4) . . ?
C17 C16 C87 120.5(4) . . ?
C16 C17 H17 119.2 . . ?
C16 C17 C18 121.5(4) . . ?
C18 C17 H17 119.2 . . ?
C13 C18 C41 119.6(3) . . ?
C17 C18 C13 120.4(4) . . ?
C17 C18 C41 119.8(3) . . ?
C20 C19 C42 118.4(3) . . ?
C24 C19 C20 120.5(3) . . ?
C24 C19 C42 121.0(3) . . ?
C19 C20 H20 119.0 . . ?
C21 C20 C19 121.9(3) . . ?
C21 C20 H20 119.0 . . ?
C20 C21 C22 116.7(3) . . ?
C20 C21 C74 123.0(3) . . ?
C22 C21 C74 120.3(3) . . ?
C21 C22 H22 117.9 . . ?
C21 C22 C23 124.1(3) . . ?
C23 C22 H22 117.9 . . ?
C22 C23 C24 117.6(3) . . ?
C22 C23 C67 121.4(3) . . ?
C24 C23 C67 121.0(3) . . ?
C19 C24 C23 119.1(3) . . ?
O11 C24 C19 119.4(3) . . ?
O11 C24 C23 121.5(3) . . ?
C26 C25 H25 119.8 . . ?
C26 C25 C30 120.3(4) . . ?
C30 C25 H25 119.8 . . ?
C25 C26 H26 120.0 . . ?
C25 C26 C27 120.1(4) . . ?
C27 C26 H26 120.0 . . ?
C26 C27 H27 120.1 . . ?
C26 C27 C28 119.9(4) . . ?
C28 C27 H27 120.1 . . ?
C27 C28 H28 119.7 . . ?
C29 C28 C27 120.6(3) . . ?
C29 C28 H28 119.7 . . ?
C28 C29 C30 118.7(3) . . ?
C28 C29 C31 122.1(3) . . ?
C30 C29 C31 119.1(3) . . ?
C25 C30 C29 120.3(4) . . ?
C25 C30 H30 119.8 . . ?
C29 C30 H30 119.8 . . ?
C29 C31 H31A 108.7 . . ?
C29 C31 H31B 108.7 . . ?
H31A C31 H31B 107.6 . . ?
O7 C31 C29 114.2(3) . . ?
O7 C31 H31A 108.7 . . ?
O7 C31 H31B 108.7 . . ?
C33 C32 H32 119.5 . . ?
C37 C32 H32 119.5 . . ?
C37 C32 C33 120.9(4) . . ?
C32 C33 H33 120.4 . . ?
C34 C33 C32 119.1(4) . . ?
C34 C33 H33 120.4 . . ?
C33 C34 H34 119.9 . . ?
C33 C34 C35 120.2(4) . . ?
C35 C34 H34 119.9 . . ?
C34 C35 H35 119.5 . . ?
C36 C35 C34 121.1(4) . . ?
C36 C35 H35 119.5 . . ?
C35 C36 C37 118.2(3) . . ?
C35 C36 C38 120.2(3) . . ?
C37 C36 C38 121.4(3) . . ?
C32 C37 C36 120.4(4) . . ?
C32 C37 H37 119.8 . . ?
C36 C37 H37 119.8 . . ?
C36 C38 H38A 108.7 . . ?
C36 C38 H38B 108.7 . . ?
H38A C38 H38B 107.6 . . ?
O5 C38 C36 114.2(3) . . ?
O5 C38 H38A 108.7 . . ?
O5 C38 H38B 108.7 . . ?
C4 C39 H39A 107.9 . . ?
C4 C39 H39B 107.9 . . ?
H39A C39 H39B 107.2 . . ?
N1 C39 C4 117.5(3) . . ?
N1 C39 H39A 107.9 . . ?
N1 C39 H39B 107.9 . . ?
C12 C40 H40A 108.3 . . ?
C12 C40 H40B 108.3 . . ?
H40A C40 H40B 107.4 . . ?
N1 C40 C12 116.1(3) . . ?
N1 C40 H40A 108.3 . . ?
N1 C40 H40B 108.3 . . ?
C18 C41 H41A 107.6 . . ?
C18 C41 H41B 107.6 . . ?
H41A C41 H41B 107.1 . . ?
N2 C41 C18 118.8(3) . . ?
N2 C41 H41A 107.6 . . ?
N2 C41 H41B 107.6 . . ?
C19 C42 H42A 108.1 . . ?
C19 C42 H42B 108.1 . . ?
H42A C42 H42B 107.3 . . ?
N2 C42 C19 116.7(3) . . ?
N2 C42 H42A 108.1 . . ?
N2 C42 H42B 108.1 . . ?
H43A C43 H43B 107.8 . . ?
C44 C43 H43A 109.0 . . ?
C44 C43 H43B 109.0 . . ?
N2 C43 H43A 109.0 . . ?
N2 C43 H43B 109.0 . . ?
N2 C43 C44 112.9(3) . . ?
C43 C44 H44A 110.4 . . ?
C43 C44 H44B 110.4 . . ?
H44A C44 H44B 108.6 . . ?
O10 C44 C43 106.6(3) . . ?
O10 C44 H44A 110.4 . . ?
O10 C44 H44B 110.4 . . ?
H45A C45 H45B 108.8 . . ?
C46 C45 H45A 110.8 . . ?
C46 C45 H45B 110.8 . . ?
O10 C45 H45A 110.8 . . ?
O10 C45 H45B 110.8 . . ?
O10 C45 C46 105.0(3) . . ?
C45 C46 H46A 110.2 . . ?
C45 C46 H46B 110.2 . . ?
H46A C46 H46B 108.5 . . ?
O8 C46 C45 107.6(3) . . ?
O8 C46 H46A 110.2 . . ?
O8 C46 H46B 110.2 . . ?
H47A C47 H47B 108.2 . . ?
C48 C47 H47A 109.8 . . ?
C48 C47 H47B 109.8 . . ?
O6 C47 H47A 109.8 . . ?
O6 C47 H47B 109.8 . . ?
O6 C47 C48 109.5(3) . . ?
C47 C48 H48A 110.1 . . ?
C47 C48 H48B 110.1 . . ?
H48A C48 H48B 108.5 . . ?
O2 C48 C47 107.8(3) . . ?
O2 C48 H48A 110.1 . . ?
O2 C48 H48B 110.1 . . ?
H49A C49 H49B 108.4 . . ?
C50 C49 H49A 110.1 . . ?
C50 C49 H49B 110.1 . . ?
O2 C49 H49A 110.1 . . ?
O2 C49 H49B 110.1 . . ?
O2 C49 C50 108.1(3) . . ?
C49 C50 H50A 109.0 . . ?
C49 C50 H50B 109.0 . . ?
H50A C50 H50B 107.8 . . ?
N1 C50 C49 113.1(3) . . ?
N1 C50 H50A 109.0 . . ?
N1 C50 H50B 109.0 . . ?
H51A C51 H51B 109.5 . . ?
H51A C51 H51C 109.5 . . ?
H51B C51 H51C 109.5 . . ?
C52 C51 H51A 109.5 . . ?
C52 C51 H51B 109.5 . . ?
C52 C51 H51C 109.5 . . ?
C10 C52 C51 109.5(4) . . ?
C10 C52 C53 111.1(3) . . ?
C10 C52 C54 109.7(4) . . ?
C51 C52 C53 107.8(4) . . ?
C51 C52 C54 109.1(4) . . ?
C54 C52 C53 109.7(4) . . ?
C52 C53 H53A 109.5 . . ?
C52 C53 H53B 109.5 . . ?
C52 C53 H53C 109.5 . . ?
H53A C53 H53B 109.5 . . ?
H53A C53 H53C 109.5 . . ?
H53B C53 H53C 109.5 . . ?
C52 C54 H54A 109.5 . . ?
C52 C54 H54B 109.5 . . ?
C52 C54 H54C 109.5 . . ?
H54A C54 H54B 109.5 . . ?
H54A C54 H54C 109.5 . . ?
H54B C54 H54C 109.5 . . ?
H55A C55 H55B 109.5 . . ?
H55A C55 H55C 109.5 . . ?
H55B C55 H55C 109.5 . . ?
C58 C55 H55A 109.5 . . ?
C58 C55 H55B 109.5 . . ?
C58 C55 H55C 109.5 . . ?
H56A C56 H56B 109.5 . . ?
H56A C56 H56C 109.5 . . ?
H56B C56 H56C 109.5 . . ?
C58 C56 H56A 109.5 . . ?
C58 C56 H56B 109.5 . . ?
C58 C56 H56C 109.5 . . ?
H57A C57 H57B 109.5 . . ?
H57A C57 H57C 109.5 . . ?
H57B C57 H57C 109.5 . . ?
C58 C57 H57A 109.5 . . ?
C58 C57 H57B 109.5 . . ?
C58 C57 H57C 109.5 . . ?
C8 C58 C55 111.2(3) . . ?
C56 C58 C8 111.1(3) . . ?
C56 C58 C55 107.6(3) . . ?
C57 C58 C8 110.5(3) . . ?
C57 C58 C55 106.5(3) . . ?
C57 C58 C56 109.9(3) . . ?
H59A C59 H59B 109.5 . . ?
H59A C59 H59C 109.5 . . ?
H59B C59 H59C 109.5 . . ?
C62 C59 H59A 109.5 . . ?
C62 C59 H59B 109.5 . . ?
C62 C59 H59C 109.5 . . ?
H60A C60 H60B 109.5 . . ?
H60A C60 H60C 109.5 . . ?
H60B C60 H60C 109.5 . . ?
C62 C60 H60A 109.5 . . ?
C62 C60 H60B 109.5 . . ?
C62 C60 H60C 109.5 . . ?
H61A C61 H61B 109.5 . . ?
H61A C61 H61C 109.5 . . ?
H61B C61 H61C 109.5 . . ?
C62 C61 H61A 109.5 . . ?
C62 C61 H61B 109.5 . . ?
C62 C61 H61C 109.5 . . ?
C6 C62 C59 111.6(3) . . ?
C6 C62 C60 111.0(3) . . ?
C6 C62 C61 108.5(3) . . ?
C59 C62 C60 107.2(4) . . ?
C59 C62 C61 108.6(4) . . ?
C60 C62 C61 109.9(4) . . ?
C2 C63 C64 109.2(3) . . ?
C2 C63 C65 112.9(3) . . ?
C2 C63 C66 110.9(3) . . ?
C65 C63 C64 107.2(3) . . ?
C66 C63 C64 109.9(3) . . ?
C66 C63 C65 106.6(3) . . ?
C63 C64 H64A 109.5 . . ?
C63 C64 H64B 109.5 . . ?
C63 C64 H64C 109.5 . . ?
H64A C64 H64B 109.5 . . ?
H64A C64 H64C 109.5 . . ?
H64B C64 H64C 109.5 . . ?
C63 C65 H65A 109.5 . . ?
C63 C65 H65B 109.5 . . ?
C63 C65 H65C 109.5 . . ?
H65A C65 H65B 109.5 . . ?
H65A C65 H65C 109.5 . . ?
H65B C65 H65C 109.5 . . ?
C63 C66 H66A 109.5 . . ?
C63 C66 H66B 109.5 . . ?
C63 C66 H66C 109.5 . . ?
H66A C66 H66B 109.5 . . ?
H66A C66 H66C 109.5 . . ?
H66B C66 H66C 109.5 . . ?
C68 C67 C23 110.5(3) . . ?
C69 C67 C23 110.3(3) . . ?
C69 C67 C68 109.2(3) . . ?
C69 C67 C70 107.0(3) . . ?
C70 C67 C23 112.2(3) . . ?
C70 C67 C68 107.5(3) . . ?
C67 C68 H68A 109.5 . . ?
C67 C68 H68B 109.5 . . ?
C67 C68 H68C 109.5 . . ?
H68A C68 H68B 109.5 . . ?
H68A C68 H68C 109.5 . . ?
H68B C68 H68C 109.5 . . ?
C67 C69 H69A 109.5 . . ?
C67 C69 H69B 109.5 . . ?
C67 C69 H69C 109.5 . . ?
H69A C69 H69B 109.5 . . ?
H69A C69 H69C 109.5 . . ?
H69B C69 H69C 109.5 . . ?
C67 C70 H70A 109.5 . . ?
C67 C70 H70B 109.5 . . ?
C67 C70 H70C 109.5 . . ?
H70A C70 H70B 109.5 . . ?
H70A C70 H70C 109.5 . . ?
H70B C70 H70C 109.5 . . ?
H71A C71 H71B 109.5 . . ?
H71A C71 H71C 109.5 . . ?
H71B C71 H71C 109.5 . . ?
C74 C71 H71A 109.5 . . ?
C74 C71 H71B 109.5 . . ?
C74 C71 H71C 109.5 . . ?
H72A C72 H72B 109.5 . . ?
H72A C72 H72C 109.5 . . ?
H72B C72 H72C 109.5 . . ?
C74 C72 H72A 109.5 . . ?
C74 C72 H72B 109.5 . . ?
C74 C72 H72C 109.5 . . ?
H73A C73 H73B 109.5 . . ?
H73A C73 H73C 109.5 . . ?
H73B C73 H73C 109.5 . . ?
C74 C73 H73A 109.5 . . ?
C74 C73 H73B 109.5 . . ?
C74 C73 H73C 109.5 . . ?
C71 C74 C21 108.7(3) . . ?
C72 C74 C21 112.3(3) . . ?
C72 C74 C71 108.4(3) . . ?
C72 C74 C73 109.0(3) . . ?
C73 C74 C21 110.2(3) . . ?
C73 C74 C71 108.2(3) . . ?
H75A C75 H75B 109.5 . . ?
H75A C75 H75C 109.5 . . ?
H75B C75 H75C 109.5 . . ?
C78 C75 H75A 109.5 . . ?
C78 C75 H75B 109.5 . . ?
C78 C75 H75C 109.5 . . ?
H76A C76 H76B 109.5 . . ?
H76A C76 H76C 109.5 . . ?
H76B C76 H76C 109.5 . . ?
C78 C76 H76A 109.5 . . ?
C78 C76 H76B 109.5 . . ?
C78 C76 H76C 109.5 . . ?
H77A C77 H77B 109.5 . . ?
H77A C77 H77C 109.5 . . ?
H77B C77 H77C 109.5 . . ?
C78 C77 H77A 109.5 . . ?
C78 C77 H77B 109.5 . . ?
C78 C77 H77C 109.5 . . ?
C14 C78 C76 108.4(3) . . ?
C14 C78 C77 112.4(3) . . ?
C75 C78 C14 111.6(3) . . ?
C75 C78 C76 110.3(3) . . ?
C75 C78 C77 107.2(3) . . ?
C76 C78 C77 106.8(3) . . ?
O4 C79 H79A 110.4 . . ?
O4 C79 H79B 110.4 . . ?
O4 C79 H79C 111.2 . . ?
O4 C79 H79D 111.2 . . ?
O4 C79 C80 106.6(4) . . ?
O4 C79 C1A 102.7(6) . . ?
C82 C81 C80 99.9(4) . . ?
C82 C81 H81A 111.8 . . ?
C82 C81 H81B 111.8 . . ?
C82 C81 H81C 108.9 . . ?
C82 C81 H81D 108.9 . . ?
C81 C82 H82A 110.8 . . ?
C81 C82 H82B 110.8 . . ?
H82A C82 H82B 108.9 . . ?
O4 C82 C81 104.6(3) . . ?
O4 C82 H82A 110.8 . . ?
O4 C82 H82B 110.8 . . ?
H83A C83 H83B 108.8 . . ?
C84 C83 H83A 110.7 . . ?
C84 C83 H83B 110.7 . . ?
O12 C83 H83A 110.7 . . ?
O12 C83 H83B 110.7 . . ?
O12 C83 C84 105.4(3) . . ?
C83 C84 H84A 111.4 . . ?
C83 C84 H84B 111.4 . . ?
C83 C84 C85 101.7(3) . . ?
H84A C84 H84B 109.3 . . ?
C85 C84 H84A 111.4 . . ?
C85 C84 H84B 111.4 . . ?
C84 C85 H85A 110.9 . . ?
C84 C85 H85B 110.9 . . ?
H85A C85 H85B 108.9 . . ?
C86 C85 C84 104.2(3) . . ?
C86 C85 H85A 110.9 . . ?
C86 C85 H85B 110.9 . . ?
C85 C86 H86A 110.3 . . ?
C85 C86 H86B 110.3 . . ?
H86A C86 H86B 108.6 . . ?
O12 C86 C85 107.0(3) . . ?
O12 C86 H86A 110.3 . . ?
O12 C86 H86B 110.3 . . ?
C16 C87 C89 107.5(5) . . ?
C16 C87 C1D 99.4(5) . . ?
C39 N1 Y1 109.29(19) . . ?
C40 N1 C39 105.4(2) . . ?
C40 N1 Y1 108.54(19) . . ?
C50 N1 C39 110.6(3) . . ?
C50 N1 C40 110.0(3) . . ?
C50 N1 Y1 112.71(19) . . ?
C41 N2 Y2 107.27(18) . . ?
C42 N2 C41 106.5(2) . . ?
C42 N2 C43 109.2(2) . . ?
C42 N2 Y2 109.20(19) . . ?
C43 N2 C41 110.8(3) . . ?
C43 N2 Y2 113.60(18) . . ?
C3 O1 Y1 146.4(2) . . ?
C48 O2 Y1 113.5(2) . . ?
C49 O2 C48 112.9(3) . . ?
C49 O2 Y1 116.0(2) . . ?
C7 O3 Y1 140.2(2) . . ?
C79 O4 Y1 123.4(2) . . ?
C82 O4 C79 108.5(3) . . ?
C82 O4 Y1 127.8(2) . . ?
C38 O5 Y1 132.60(19) . . ?
C38 O5 Zn1 118.23(19) . . ?
Zn1 O5 Y1 102.91(9) . . ?
C47 O6 Y1 125.2(2) . . ?
C47 O6 Zn1 129.5(2) . . ?
Zn1 O6 Y1 104.63(10) . . ?
C31 O7 Y2 136.7(2) . . ?
C31 O7 Zn1 117.8(2) . . ?
Zn1 O7 Y2 103.29(9) . . ?
C46 O8 Y2 125.22(19) . . ?
C46 O8 Zn1 129.43(19) . . ?
C79 C80a H80A 110.9 . . ?
C79 C80a H80B 110.9 . . ?
C79 C1Ab H80C 112.2 . . ?
C79 C1Ab H80D 112.2 . . ?
C79 C80a C81 104.2(6) . . ?
C81 C1Ab C79 97.7(12) . . ?
C81 C80a H80A 110.9 . . ?
C81 C80a H80B 110.9 . . ?
C81 C1Ab H80C 112.2 . . ?
C81 C1Ab H80D 112.2 . . ?
Zn1 O8 Y2 105.18(9) . . ?
C13 O9 Y2 139.2(2) . . ?
C44 O10 C45 112.3(2) . . ?
C44 O10 Y2 120.82(18) . . ?
C45 O10 Y2 112.01(17) . . ?
C24 O11 Y2 144.0(2) . . ?
C83 O12 C86 108.6(2) . . ?
C83 O12 Y2 126.93(19) . . ?
C86 O12 Y2 123.13(18) . . ?
C87 C88a H88A 109.5 . . ?
C87 C88a H88B 109.5 . . ?
C87 C88a H88C 109.5 . . ?
C87 C89a H89A 109.5 . . ?
C87 C89a H89B 109.5 . . ?
C87 C89a H89C 109.5 . . ?
N1 Y1 Zn1 164.71(6) . . ?
O1 Y1 N1 75.46(8) . . ?
O1 Y1 O2 85.34(9) . . ?
O1 Y1 O3 150.86(9) . . ?
C87 C90a H90A 109.5 . . ?
C87 C90a H90B 109.5 . . ?
C87 C90a H90C 109.5 . . ?
C87 C1Cb H1BA 109.5 . . ?
C87 C1Cb H1BB 109.5 . . ?
C87 C1Cb H1BC 109.5 . . ?
C87 C1Db H1CA 109.5 . . ?
C87 C1Db H1CB 109.5 . . ?
O1 Y1 O4 81.99(9) . . ?
O1 Y1 O5 104.64(8) . . ?
O1 Y1 O6 102.03(9) . . ?
O1 Y1 Zn1 107.59(6) . . ?
O2 Y1 N1 65.46(8) . . ?
O2 Y1 Zn1 99.56(5) . . ?
O3 Y1 N1 76.74(8) . . ?
O3 Y1 O2 91.01(8) . . ?
O3 Y1 O4 85.34(9) . . ?
C87 C1Db H1CC 109.5 . . ?
O3 Y1 O5 98.49(8) . . ?
O3 Y1 O6 102.68(8) . . ?
O3 Y1 Zn1 101.53(6) . . ?
O4 Y1 N1 81.23(8) . . ?
O4 Y1 O2 146.40(8) . . ?
O4 Y1 Zn1 113.92(6) . . ?
O5 Y1 N1 159.96(8) . . ?
O5 Y1 O2 134.50(8) . . ?
O5 Y1 O4 78.97(8) . . ?
O5 Y1 Zn1 34.95(6) . . ?
O6 Y1 N1 131.00(8) . . ?
O6 Y1 O2 65.56(8) . . ?
O6 Y1 O4 147.68(8) . . ?
O6 Y1 O5 68.94(8) . . ?
O6 Y1 Zn1 34.03(6) . . ?
N2 Y2 Zn1 163.12(6) . . ?
O7 Y2 N2 161.39(8) . . ?
O7 Y2 O10 133.69(7) . . ?
O7 Y2 O12 79.79(7) . . ?
O7 Y2 Zn1 34.69(5) . . ?
O8 Y2 N2 129.89(8) . . ?
O8 Y2 O7 68.39(8) . . ?
O8 Y2 O10 65.31(7) . . ?
O8 Y2 O12 148.16(8) . . ?
O8 Y2 Zn1 33.74(5) . . ?
O9 Y2 N2 78.25(8) . . ?
O9 Y2 O7 102.16(8) . . ?
O9 Y2 O8 104.09(8) . . ?
O9 Y2 O10 88.29(8) . . ?
O9 Y2 O12 80.95(8) . . ?
O9 Y2 Zn1 107.21(6) . . ?
O10 Y2 N2 64.75(7) . . ?
O10 Y2 Zn1 99.04(5) . . ?
O11 Y2 N2 75.64(8) . . ?
O11 Y2 O7 98.73(8) . . ?
O11 Y2 O8 101.99(8) . . ?
O11 Y2 O9 151.15(8) . . ?
O11 Y2 O10 91.52(8) . . ?
O11 Y2 O12 83.43(8) . . ?
O11 Y2 Zn1 101.31(6) . . ?
O12 Y2 N2 81.93(8) . . ?
O12 Y2 O10 146.46(7) . . ?
O12 Y2 Zn1 114.48(5) . . ?
O5 Zn1 Y1 42.13(6) . . ?
O5 Zn1 Y2 138.91(7) . . ?
O6 Zn1 O5 83.41(9) . . ?
O6 Zn1 O7 115.28(9) . . ?
O6 Zn1 Y1 41.34(7) . . ?
O6 Zn1 Y2 137.49(7) . . ?
O7 Zn1 O5 136.68(10) . . ?
O7 Zn1 Y1 142.16(6) . . ?
O7 Zn1 Y2 42.02(6) . . ?
O8 Zn1 O5 112.20(9) . . ?
O8 Zn1 O6 134.55(10) . . ?
O8 Zn1 O7 83.05(9) . . ?
O8 Zn1 Y1 134.77(6) . . ?
O8 Zn1 Y2 41.08(6) . . ?
Y1 Zn1 Y2 175.003(15) . . ?

loop_
_geom_bond_atom_site_label_1
_geom_bond_atom_site_label_2
_geom_bond_distance
_geom_bond_site_symmetry_2
_geom_bond_publ_flag
C1 H1 0.9500 . ?
C1 C2 1.393(5) . ?
C1 C6 1.407(5) . ?
C80a H80A 0.9900 . ?
C80a H80B 0.9900 . ?
C1Ab H80C 0.9900 . ?
C1Ab H80D 0.9900 . ?
C1Ab C81 1.484(19) . ?
C80a C81 1.556(10) . ?
C88a H88A 0.9800 . ?
C88a H88B 0.9800 . ?
C88a H88C 0.9800 . ?
C89a H89A 0.9800 . ?
C89a H89B 0.9800 . ?
C89a H89C 0.9800 . ?
C90a H90A 0.9800 . ?
C90a H90B 0.9800 . ?
C90a H90C 0.9800 . ?
C1Cb H1BA 0.9800 . ?
C1Cb H1BB 0.9800 . ?
C1Cb H1BC 0.9800 . ?
C1Db H1CA 0.9800 . ?
C1Db H1CB 0.9800 . ?
C1Db H1CC 0.9800 . ?
C2 C3 1.406(5) . ?
C2 C63 1.523(5) . ?
C3 C4 1.405(5) . ?
C3 O1 1.344(4) . ?
C4 C5 1.399(5) . ?
C4 C39 1.512(5) . ?
C5 H5 0.9500 . ?
C5 C6 1.383(5) . ?
C6 C62 1.516(5) . ?
C7 C8 1.407(5) . ?
C7 C12 1.413(4) . ?
C7 O3 1.337(4) . ?
C8 C9 1.392(5) . ?
C8 C58 1.544(5) . ?
C9 H9 0.9500 . ?
C9 C10 1.400(5) . ?
C10 C11 1.393(5) . ?
C10 C52 1.525(5) . ?
C11 H11 0.9500 . ?
C11 C12 1.383(5) . ?
C12 C40 1.514(5) . ?
C13 C14 1.410(5) . ?
C13 C18 1.403(5) . ?
C13 O9 1.343(4) . ?
C14 C15 1.393(5) . ?
C14 C78 1.529(5) . ?
C15 H15 0.9500 . ?
C15 C16 1.403(6) . ?
C16 C17 1.373(6) . ?
C16 C87 1.555(6) . ?
C17 H17 0.9500 . ?
C17 C18 1.401(5) . ?
C18 C41 1.493(5) . ?
C19 C20 1.405(4) . ?
C19 C24 1.391(5) . ?
C19 C42 1.508(5) . ?
C20 H20 0.9500 . ?
C20 C21 1.377(5) . ?
C21 C22 1.392(5) . ?
C21 C74 1.542(5) . ?
C22 H22 0.9500 . ?
C22 C23 1.399(5) . ?
C23 C24 1.422(5) . ?
C23 C67 1.540(5) . ?
C24 O11 1.330(4) . ?
C25 H25 0.9500 . ?
C25 C26 1.370(5) . ?
C25 C30 1.385(5) . ?
C26 H26 0.9500 . ?
C26 C27 1.375(5) . ?
C27 H27 0.9500 . ?
C27 C28 1.393(5) . ?
C28 H28 0.9500 . ?
C28 C29 1.379(5) . ?
C29 C30 1.393(5) . ?
C29 C31 1.514(5) . ?
C30 H30 0.9500 . ?
C31 H31A 0.9900 . ?
C31 H31B 0.9900 . ?
C31 O7 1.401(4) . ?
C32 H32 0.9500 . ?
C32 C33 1.378(5) . ?
C32 C37 1.373(5) . ?
C33 H33 0.9500 . ?
C33 C34 1.371(5) . ?
C34 H34 0.9500 . ?
C34 C35 1.382(5) . ?
C35 H35 0.9500 . ?
C35 C36 1.381(5) . ?
C36 C37 1.389(5) . ?
C36 C38 1.511(5) . ?
C37 H37 0.9500 . ?
C38 H38A 0.9900 . ?
C38 H38B 0.9900 . ?
C38 O5 1.419(4) . ?
C39 H39A 0.9900 . ?
C39 H39B 0.9900 . ?
C39 N1 1.501(4) . ?
C40 H40A 0.9900 . ?
C40 H40B 0.9900 . ?
C40 N1 1.483(4) . ?
C41 H41A 0.9900 . ?
C41 H41B 0.9900 . ?
C41 N2 1.490(4) . ?
C42 H42A 0.9900 . ?
C42 H42B 0.9900 . ?
C42 N2 1.477(4) . ?
C43 H43A 0.9900 . ?
C43 H43B 0.9900 . ?
C43 C44 1.505(5) . ?
C43 N2 1.482(4) . ?
C44 H44A 0.9900 . ?
C44 H44B 0.9900 . ?
C44 O10 1.420(4) . ?
C45 H45A 0.9900 . ?
C45 H45B 0.9900 . ?
C45 C46 1.500(5) . ?
C45 O10 1.444(4) . ?
C46 H46A 0.9900 . ?
C46 H46B 0.9900 . ?
C46 O8 1.418(4) . ?
C47 H47A 0.9900 . ?
C47 H47B 0.9900 . ?
C47 C48 1.462(5) . ?
C47 O6 1.406(4) . ?
C48 H48A 0.9900 . ?
C48 H48B 0.9900 . ?
C48 O2 1.444(4) . ?
C49 H49A 0.9900 . ?
C49 H49B 0.9900 . ?
C49 C50 1.483(5) . ?
C49 O2 1.432(4) . ?
C50 H50A 0.9900 . ?
C50 H50B 0.9900 . ?
C50 N1 1.474(4) . ?
C51 H51A 0.9800 . ?
C51 H51B 0.9800 . ?
C51 H51C 0.9800 . ?
C51 C52 1.534(7) . ?
C52 C53 1.547(6) . ?
C52 C54 1.535(7) . ?
C53 H53A 0.9800 . ?
C53 H53B 0.9800 . ?
C53 H53C 0.9800 . ?
C54 H54A 0.9800 . ?
C54 H54B 0.9800 . ?
C54 H54C 0.9800 . ?
C55 H55A 0.9800 . ?
C55 H55B 0.9800 . ?
C55 H55C 0.9800 . ?
C55 C58 1.557(5) . ?
C56 H56A 0.9800 . ?
C56 H56B 0.9800 . ?
C56 H56C 0.9800 . ?
C56 C58 1.522(6) . ?
C57 H57A 0.9800 . ?
C57 H57B 0.9800 . ?
C57 H57C 0.9800 . ?
C57 C58 1.516(5) . ?
C59 H59A 0.9800 . ?
C59 H59B 0.9800 . ?
C59 H59C 0.9800 . ?
C59 C62 1.527(6) . ?
C60 H60A 0.9800 . ?
C60 H60B 0.9800 . ?
C60 H60C 0.9800 . ?
C60 C62 1.527(6) . ?
C61 H61A 0.9800 . ?
C61 H61B 0.9800 . ?
C61 H61C 0.9800 . ?
C61 C62 1.533(6) . ?
C63 C64 1.542(5) . ?
C63 C65 1.534(5) . ?
C63 C66 1.528(5) . ?
C64 H64A 0.9800 . ?
C64 H64B 0.9800 . ?
C64 H64C 0.9800 . ?
C65 H65A 0.9800 . ?
C65 H65B 0.9800 . ?
C65 H65C 0.9800 . ?
C66 H66A 0.9800 . ?
C66 H66B 0.9800 . ?
C66 H66C 0.9800 . ?
C67 C68 1.538(5) . ?
C67 C69 1.528(5) . ?
C67 C70 1.528(5) . ?
C68 H68A 0.9800 . ?
C68 H68B 0.9800 . ?
C68 H68C 0.9800 . ?
C69 H69A 0.9800 . ?
C69 H69B 0.9800 . ?
C69 H69C 0.9800 . ?
C70 H70A 0.9800 . ?
C70 H70B 0.9800 . ?
C70 H70C 0.9800 . ?
C71 H71A 0.9800 . ?
C71 H71B 0.9800 . ?
C71 H71C 0.9800 . ?
C71 C74 1.539(5) . ?
C72 H72A 0.9800 . ?
C72 H72B 0.9800 . ?
C72 H72C 0.9800 . ?
C72 C74 1.514(5) . ?
C73 H73A 0.9800 . ?
C73 H73B 0.9800 . ?
C73 H73C 0.9800 . ?
C73 C74 1.537(5) . ?
C75 H75A 0.9800 . ?
C75 H75B 0.9800 . ?
C75 H75C 0.9800 . ?
C75 C78 1.519(5) . ?
C76 H76A 0.9800 . ?
C76 H76B 0.9800 . ?
C76 H76C 0.9800 . ?
C76 C78 1.541(5) . ?
C77 H77A 0.9800 . ?
C77 H77B 0.9800 . ?
C77 H77C 0.9800 . ?
C77 C78 1.547(5) . ?
C79 H79A 0.9900 . ?
C79 H79B 0.9900 . ?
C79 H79C 0.9900 . ?
C79 H79D 0.9900 . ?
C79 C80 1.474(8) . ?
C79 C1A 1.686(19) . ?
C79 O4 1.466(4) . ?
C81 H81A 0.9900 . ?
C81 H81B 0.9900 . ?
C81 H81C 0.9900 . ?
C81 H81D 0.9900 . ?
C81 C82 1.509(5) . ?
C82 H82A 0.9900 . ?
C82 H82B 0.9900 . ?
C82 O4 1.448(4) . ?
C83 H83A 0.9900 . ?
C83 H83B 0.9900 . ?
C83 C84 1.516(5) . ?
C83 O12 1.450(4) . ?
C84 H84A 0.9900 . ?
C84 H84B 0.9900 . ?
C84 C85 1.518(6) . ?
C85 H85A 0.9900 . ?
C85 H85B 0.9900 . ?
C85 C86 1.477(5) . ?
C86 H86A 0.9900 . ?
C86 H86B 0.9900 . ?
C86 O12 1.458(4) . ?
C87 C88 1.407(10) . ?
C87 C89 1.689(9) . ?
C87 C90 1.551(11) . ?
C87 C1B 1.32(2) . ?
C87 C1C 1.433(16) . ?
C87 C1D 1.780(13) . ?
N1 Y1 2.644(3) . ?
N2 Y2 2.624(3) . ?
O1 Y1 2.132(2) . ?
O2 Y1 2.502(2) . ?
O3 Y1 2.141(2) . ?
O4 Y1 2.462(2) . ?
O5 Y1 2.296(2) . ?
O5 Zn1 1.961(2) . ?
O6 Y1 2.277(2) . ?
O6 Zn1 1.929(2) . ?
O7 Y2 2.301(2) . ?
O7 Zn1 1.956(2) . ?
O8 Y2 2.278(2) . ?
O8 Zn1 1.925(2) . ?
O9 Y2 2.158(2) . ?
O10 Y2 2.508(2) . ?
O11 Y2 2.142(2) . ?
O12 Y2 2.476(2) . ?
Y1 Zn1 3.3355(6) . ?
Y2 Zn1 3.3455(6) . ?

loop_
_smtbx_masks_void_nr
_smtbx_masks_void_average_x
_smtbx_masks_void_average_y
_smtbx_masks_void_average_z
_smtbx_masks_void_volume
_smtbx_masks_void_count_electrons
_smtbx_masks_void_content
1 -0.270 0.000 0.500 1372.7 317.0 '4 THF'
